data_1570659
loop_
_publ_author_name
'Ort&#xed;n-Rubio, Borja'
'Rostoll-Berenguer, Jaume'
'Vila, Carlos'
'Proserpio, Davide M.'
'Guillerm, Vincent'
'Juanhuix, Judith'
'Imaz, Inhar'
'Maspoch, Daniel'

_publ_section_title
;
 Net-clipping as a top-down approach for the prediction of topologies of
 MOFs built from reduced-symmetry linkers.
;
_journal_issue 45
_journal_name_full 'Chemical science'
_journal_page_first 12984
_journal_page_last 12994
_journal_paper_doi 10.1039/d3sc04406h
_journal_volume 14
_journal_year 2023
_chemical_formula_structural icn6
_chemical_formula_sum 'O3 S4'
_space_group_IT_number 132
_space_group_name_Hall '-P 4c 2c'
_space_group_name_H-M_alt 'P 42/m c m'
_symmetry_Int_Tables_number 132
_symmetry_space_group_name_H-M 'P 42/m c m'
_audit_creation_date 2023-08-20
_audit_creation_method ToposPro
_cell_angle_alpha 90
_cell_angle_beta 90
_cell_angle_gamma 90
_cell_formula_units_Z 2
_cell_length_a 2.45007
_cell_length_b 2.45007
_cell_length_c 4.89666
_cell_volume 29.394
_refine_ls_R_factor_all 0
_cod_data_source_file d3sc04406h1.cif
_cod_data_source_block 6-TOPOS_icn6
_cod_original_cell_volume 29.39388
_cod_database_code 1570659

loop_
_space_group_symop_id
_space_group_symop_operation_xyz
1 x,y,z
2 -x,-y,z
3 x,-y,1/2-z
4 -x,y,1/2-z
5 -y,-x,-z
6 y,x,-z
7 y,-x,1/2+z
8 -y,x,1/2+z
9 -x,-y,-z
10 x,y,-z
11 -x,y,1/2+z
12 x,-y,1/2+z
13 y,x,z
14 -y,-x,z
15 -y,x,1/2-z
16 y,-x,1/2-z

loop_
_atom_site_label
_atom_site_type_symbol
_atom_site_symmetry_multiplicity
_atom_site_fract_x
_atom_site_fract_y
_atom_site_fract_z
_atom_site_occupancy
O1 O 4 0.00000 0.50000 0.00000 1.0000
O2 O 2 0.50000 0.50000 0.25000 1.0000
S1 S 8 0.33331 0.33331 0.08329 1.0000

loop_
_topol_atom.id
_topol_atom.node_id
_topol_atom.atom_label
_topol_atom.element_symbol
1 1 O1 O
2 2 O2 O
3 3 S1 S

loop_
_topol_node.id
_topol_node.label
1 O1
2 O2
3 S1

loop_
_topol_link.node_id_1
_topol_link.node_id_2
_topol_link.distance
_topol_link.symop_id_1
_topol_link.translation_1_x
_topol_link.translation_1_y
_topol_link.translation_1_z
_topol_link.symop_id_2
_topol_link.translation_2_x
_topol_link.translation_2_y
_topol_link.translation_2_z
_topol_link.type
_topol_link.multiplicity
_topol_link.voronoi_solid_angle
1 3 1.0000 1 0 0 0 6 0 0 0 v 16 0.00
2 3 1.0000 1 0 0 0 4 1 0 0 v 8 0.00
